data_1517828
loop_
_publ_author_name
'Fern\'andez de la Pradilla, Roberto'
'Velado, Marina'
'Colomer, Ignacio'
'Simal, Carmen'
'Viso, Alma'
'Gornitzka, Heinz'
'Hemmert, Catherine'

_publ_section_title
;
 Remote stereocontrol in the synthesis of acyclic 1,4-diols and
 1,4-aminoalcohols from 2-sulfinyl dienes.
;
_journal_issue 19
_journal_name_full 'Organic letters'
_journal_page_first 5200
_journal_page_last 5203
_journal_paper_doi 10.1021/ol502592y
_journal_volume 16
_journal_year 2014
_chemical_formula_sum 'C33 H26 N4 O13'
_chemical_formula_weight 686.58
_chemical_name_systematic
; 
 ? 
;
_space_group_crystal_system monoclinic
_space_group_IT_number 5
_space_group_name_Hall 'C 2y'
_space_group_name_H-M_alt 'C 1 2 1'
_symmetry_space_group_name_Hall 'C 2y'
_symmetry_space_group_name_H-M 'C 1 2 1'
_atom_sites_solution_hydrogens geom
_audit_creation_method SHELXL-2014
_cell_angle_alpha 90
_cell_angle_beta 98.394(6)
_cell_angle_gamma 90
_cell_formula_units_Z 4
_cell_length_a 31.994(4)
_cell_length_b 6.1028(7)
_cell_length_c 16.831(2)
_cell_measurement_reflns_used 2237
_cell_measurement_temperature 173(2)
_cell_measurement_theta_max 19.22
_cell_measurement_theta_min 2.93
_cell_volume 3251.1(7)
_computing_cell_refinement 'Bruker SAINT'
_computing_data_collection 'Bruker APEX2'
_computing_data_reduction 'Bruker SAINT'
_computing_molecular_graphics 'Bruker SHELXTL'
_computing_publication_material 'Bruker SHELXTL'
_computing_structure_refinement 'SHELXL-2014 (Sheldrick, 2014)'
_computing_structure_solution 'SHELXS-97 (Sheldrick 2008)'
_diffrn_ambient_temperature 173(2)
_diffrn_measured_fraction_theta_full 0.983
_diffrn_measured_fraction_theta_max 0.971
_diffrn_measurement_device_type 'Bruker APEX-II CCD'
_diffrn_measurement_method '\f and \w scans'
_diffrn_radiation_type MoK\a
_diffrn_radiation_wavelength 0.71073
_diffrn_reflns_av_R_equivalents 0.0894
_diffrn_reflns_av_unetI/netI 0.1229
_diffrn_reflns_Laue_measured_fraction_full 0.983
_diffrn_reflns_Laue_measured_fraction_max 0.971
_diffrn_reflns_limit_h_max 32
_diffrn_reflns_limit_h_min -39
_diffrn_reflns_limit_k_max 7
_diffrn_reflns_limit_k_min -7
_diffrn_reflns_limit_l_max 18
_diffrn_reflns_limit_l_min -21
_diffrn_reflns_number 21864
_diffrn_reflns_point_group_measured_fraction_full 0.969
_diffrn_reflns_point_group_measured_fraction_max 0.933
_diffrn_reflns_theta_full 25.242
_diffrn_reflns_theta_max 26.370
_diffrn_reflns_theta_min 5.120
_exptl_absorpt_coefficient_mu 0.110
_exptl_absorpt_correction_T_max 0.7471
_exptl_absorpt_correction_T_min 0.6201
_exptl_absorpt_correction_type multi-scan
_exptl_absorpt_process_details 'SADABS (Bruker-AXS)'
_exptl_crystal_colour colourless
_exptl_crystal_density_diffrn 1.403
_exptl_crystal_description plate
_exptl_crystal_F_000 1424
_exptl_crystal_size_max 0.200
_exptl_crystal_size_mid 0.100
_exptl_crystal_size_min 0.050
_refine_diff_density_max 0.167
_refine_diff_density_min -0.191
_refine_diff_density_rms 0.043
_refine_ls_abs_structure_details
; 
 Flack x determined using 1143 quotients [(I+)-(I-)]/[(I+)+(I-)] 
 (Parsons, Flack and Wagner, Acta Cryst. B69 (2013) 249-259). 
;
_refine_ls_abs_structure_Flack -0.3(10)
_refine_ls_extinction_method none
_refine_ls_goodness_of_fit_ref 0.965
_refine_ls_hydrogen_treatment constr
_refine_ls_matrix_type full
_refine_ls_number_parameters 452
_refine_ls_number_reflns 6198
_refine_ls_number_restraints 1
_refine_ls_restrained_S_all 0.965
_refine_ls_R_factor_all 0.1447
_refine_ls_R_factor_gt 0.0491
_refine_ls_shift/su_max 0.000
_refine_ls_shift/su_mean 0.000
_refine_ls_structure_factor_coef Fsqd
_refine_ls_weighting_details 'w=1/[\s^2^(Fo^2^)+(0.0401P)^2^] where P=(Fo^2^+2Fc^2^)/3'
_refine_ls_weighting_scheme calc
_refine_ls_wR_factor_gt 0.0857
_refine_ls_wR_factor_ref 0.1117
_reflns_Friedel_coverage 0.750
_reflns_Friedel_fraction_full 0.952
_reflns_Friedel_fraction_max 0.887
_reflns_number_gt 3240
_reflns_number_total 6198
_reflns_threshold_expression 'I > 2\s(I)'
_cod_data_source_file ol502592y_si_002.cif
_cod_data_source_block 6
_cod_depositor_comments
;Adding full bibliography for 1517828.cif.

The following automatic conversions were performed:

'_exptl_absorpt_correction_type' value 'multi-scans' was replaced
with the value 'multi-scan' as specified in the replacement file
'src/cod-tools/trunk/data/replacement-values/replacement_values.lst'.

Automatic conversion script
Id: cif_fix_values 5376 2017-05-30 11:51:03Z andrius 
;
_cod_original_cell_volume 3251.2(7)
_cod_database_code 1517828
_shelx_space_group_comment
; 
The symmetry employed for this shelxl refinement is uniquely defined 
by the following loop, which should always be used as a source of 
symmetry information in preference to the above space-group names. 
They are only intended as comments. 
;
_shelx_estimated_absorpt_t_min 0.957
_shelx_estimated_absorpt_t_max 0.978
_shelxl_version_number 2014-3

loop_
_space_group_symop_operation_xyz
'x, y, z'
'-x, y, -z'
'x+1/2, y+1/2, z'
'-x+1/2, y+1/2, -z'

loop_
_atom_site_label
_atom_site_type_symbol
_atom_site_fract_x
_atom_site_fract_y
_atom_site_fract_z
_atom_site_U_iso_or_equiv
_atom_site_adp_type
_atom_site_occupancy
_atom_site_site_symmetry_order
_atom_site_calc_flag
_atom_site_refinement_flags_posn
_atom_site_refinement_flags_adp
C1 C 0.60288(15) 0.9976(9) 0.6637(3) 0.0418(13) Uani 1 1 d . .
H1A H 0.5781 0.9258 0.6814 0.050 Uiso 1 1 calc R U
H1B H 0.6093 1.1327 0.6957 0.050 Uiso 1 1 calc R U
C2 C 0.64007(14) 0.8463(8) 0.6757(3) 0.0346(12) Uani 1 1 d . .
H2 H 0.6365 0.7262 0.6349 0.042 Uiso 1 1 calc R U
C3 C 0.64603(14) 0.7538(9) 0.7585(3) 0.0384(13) Uani 1 1 d . .
H3 H 0.6430 0.8498 0.8018 0.046 Uiso 1 1 calc R U
C4 C 0.65524(14) 0.5474(9) 0.7754(3) 0.0385(13) Uani 1 1 d . .
H4 H 0.6574 0.4521 0.7316 0.046 Uiso 1 1 calc R U
C5 C 0.66260(16) 0.4496(8) 0.8583(3) 0.0407(13) Uani 1 1 d . .
H5 H 0.6562 0.5626 0.8978 0.049 Uiso 1 1 calc R U
C6 C 0.70797(16) 0.3798(9) 0.8794(3) 0.0398(13) Uani 1 1 d . .
C7 C 0.73709(19) 0.5275(9) 0.9176(3) 0.0510(15) Uani 1 1 d . .
H7 H 0.7276 0.6654 0.9342 0.061 Uiso 1 1 calc R U
C8 C 0.7793(2) 0.4783(11) 0.9319(3) 0.0613(16) Uani 1 1 d . .
H8 H 0.7986 0.5819 0.9584 0.074 Uiso 1 1 calc R U
C9 C 0.79384(19) 0.2794(11) 0.9082(3) 0.0568(16) Uani 1 1 d . .
H9 H 0.8232 0.2470 0.9173 0.068 Uiso 1 1 calc R U
C10 C 0.76562(19) 0.1289(10) 0.8713(3) 0.0510(15) Uani 1 1 d . .
H10 H 0.7753 -0.0092 0.8554 0.061 Uiso 1 1 calc R U
C11 C 0.72274(18) 0.1794(9) 0.8572(3) 0.0454(14) Uani 1 1 d . .
H11 H 0.7033 0.0742 0.8320 0.055 Uiso 1 1 calc R U
O1 O 0.63465(11) 0.2649(6) 0.8617(2) 0.0487(9) Uani 1 1 d . .
C12 C 0.59340(16) 0.3281(10) 0.8774(3) 0.0507(14) Uani 1 1 d . .
H12 H 0.5832 0.4527 0.8411 0.061 Uiso 1 1 calc R U
C13 C 0.5644(2) 0.1375(12) 0.8578(4) 0.078(2) Uani 1 1 d . .
H13A H 0.5603 0.1116 0.7997 0.117 Uiso 1 1 calc R U
H13B H 0.5371 0.1691 0.8751 0.117 Uiso 1 1 calc R U
H13C H 0.5768 0.0068 0.8858 0.117 Uiso 1 1 calc R U
C14 C 0.59441(17) 0.4012(9) 0.9633(3) 0.0489(15) Uani 1 1 d . .
C15 C 0.5725(3) 0.5791(12) 0.9823(5) 0.099(3) Uani 1 1 d . .
H15 H 0.5565 0.6629 0.9410 0.119 Uiso 1 1 calc R U
C16 C 0.5735(4) 0.6408(18) 1.0644(8) 0.136(4) Uani 1 1 d . .
H16 H 0.5588 0.7664 1.0789 0.163 Uiso 1 1 calc R U
C17 C 0.5968(4) 0.510(3) 1.1221(7) 0.138(5) Uani 1 1 d . .
H17 H 0.5978 0.5484 1.1771 0.166 Uiso 1 1 calc R U
C18 C 0.6174(3) 0.336(2) 1.1038(5) 0.120(4) Uani 1 1 d . .
H18 H 0.6330 0.2501 1.1449 0.144 Uiso 1 1 calc R U
C19 C 0.61633(19) 0.2788(13) 1.0242(4) 0.078(2) Uani 1 1 d . .
H19 H 0.6311 0.1518 1.0112 0.093 Uiso 1 1 calc R U
O2 O 0.67695(10) 0.9858(5) 0.66532(18) 0.0368(8) Uani 1 1 d . .
C20 C 0.70633(16) 0.8949(9) 0.6274(3) 0.0381(12) Uani 1 1 d . .
O3 O 0.70415(10) 0.7123(6) 0.5991(2) 0.0480(10) Uani 1 1 d . .
C21 C 0.74317(14) 1.0418(8) 0.6232(3) 0.0332(12) Uani 1 1 d . .
C22 C 0.74945(15) 1.2398(7) 0.6647(3) 0.0342(12) Uani 1 1 d . .
H22 H 0.7289 1.2939 0.6952 0.041 Uiso 1 1 calc R U
C23 C 0.78606(16) 1.3550(8) 0.6607(3) 0.0353(12) Uani 1 1 d . .
C24 C 0.81638(14) 1.2843(8) 0.6164(3) 0.0352(12) Uani 1 1 d . .
H24 H 0.8414 1.3664 0.6143 0.042 Uiso 1 1 calc R U
C25 C 0.80892(15) 1.0898(8) 0.5755(3) 0.0346(12) Uani 1 1 d . .
C26 C 0.77334(14) 0.9667(8) 0.5784(3) 0.0339(12) Uani 1 1 d . .
H26 H 0.7694 0.8318 0.5501 0.041 Uiso 1 1 calc R U
N1 N 0.79386(15) 1.5586(7) 0.7063(3) 0.0435(11) Uani 1 1 d . .
O4 O 0.76676(13) 1.6254(6) 0.7446(2) 0.0558(10) Uani 1 1 d . .
O5 O 0.82732(13) 1.6547(6) 0.7033(2) 0.0580(10) Uani 1 1 d . .
N2 N 0.84146(13) 1.0082(8) 0.5293(2) 0.0427(11) Uani 1 1 d . .
O6 O 0.87114(11) 1.1291(6) 0.5217(2) 0.0522(10) Uani 1 1 d . .
O7 O 0.83677(11) 0.8233(7) 0.5000(2) 0.0526(10) Uani 1 1 d . .
O8 O 0.59388(10) 1.0513(5) 0.57900(19) 0.0404(9) Uani 1 1 d . .
C27 C 0.57366(16) 1.2390(9) 0.5602(4) 0.0459(14) Uani 1 1 d . .
O9 O 0.56540(12) 1.3716(6) 0.6094(2) 0.0586(10) Uani 1 1 d . .
C28 C 0.56188(14) 1.2684(8) 0.4720(3) 0.0393(12) Uani 1 1 d . .
C29 C 0.57117(15) 1.1164(9) 0.4164(3) 0.0431(13) Uani 1 1 d . .
H29 H 0.5864 0.9870 0.4334 0.052 Uiso 1 1 calc R U
C30 C 0.55792(16) 1.1555(9) 0.3356(3) 0.0476(14) Uani 1 1 d . .
C31 C 0.53445(16) 1.3371(11) 0.3090(4) 0.0566(16) Uani 1 1 d . .
H31 H 0.5249 1.3598 0.2535 0.068 Uiso 1 1 calc R U
C32 C 0.52552(16) 1.4837(10) 0.3657(4) 0.0522(15) Uani 1 1 d . .
C33 C 0.53952(15) 1.4561(9) 0.4467(4) 0.0488(15) Uani 1 1 d . .
H33 H 0.5339 1.5641 0.4844 0.059 Uiso 1 1 calc R U
N3 N 0.56753(16) 0.9937(9) 0.2768(3) 0.0598(13) Uani 1 1 d . .
O10 O 0.58667(12) 0.8260(7) 0.3021(2) 0.0609(11) Uani 1 1 d . .
O11 O 0.55549(16) 1.0331(8) 0.2059(3) 0.0925(16) Uani 1 1 d . .
N4 N 0.49977(16) 1.6789(10) 0.3397(5) 0.0715(17) Uani 1 1 d . .
O12 O 0.48629(14) 1.6954(8) 0.2683(4) 0.0974(17) Uani 1 1 d . .
O13 O 0.49322(13) 1.8096(7) 0.3917(4) 0.0815(16) Uani 1 1 d . .

loop_
_atom_site_aniso_label
_atom_site_aniso_U_11
_atom_site_aniso_U_22
_atom_site_aniso_U_33
_atom_site_aniso_U_23
_atom_site_aniso_U_13
_atom_site_aniso_U_12
C1 0.046(3) 0.053(3) 0.030(3) 0.006(3) 0.016(2) -0.008(3)
C2 0.035(3) 0.037(3) 0.034(3) -0.001(2) 0.009(2) -0.005(2)
C3 0.039(3) 0.046(4) 0.032(3) -0.005(3) 0.011(2) -0.003(3)
C4 0.045(3) 0.041(3) 0.031(3) -0.004(3) 0.012(2) -0.006(3)
C5 0.055(4) 0.040(3) 0.030(3) 0.001(2) 0.017(2) -0.001(3)
C6 0.054(4) 0.043(3) 0.025(3) 0.000(2) 0.013(2) -0.006(3)
C7 0.069(4) 0.047(3) 0.040(3) -0.003(3) 0.016(3) -0.008(3)
C8 0.065(5) 0.067(4) 0.051(4) -0.006(3) 0.007(3) -0.009(4)
C9 0.058(4) 0.070(4) 0.042(4) 0.000(3) 0.007(3) -0.001(4)
C10 0.065(4) 0.054(4) 0.035(3) 0.007(3) 0.010(3) 0.009(3)
C11 0.058(4) 0.041(3) 0.038(3) -0.001(3) 0.011(3) -0.004(3)
O1 0.056(2) 0.047(2) 0.049(2) 0.0000(18) 0.0261(18) -0.0096(19)
C12 0.050(4) 0.064(4) 0.041(3) 0.005(3) 0.017(3) -0.001(3)
C13 0.069(4) 0.109(5) 0.062(4) -0.025(4) 0.026(3) -0.031(4)
C14 0.050(4) 0.055(4) 0.047(4) 0.001(3) 0.026(3) -0.006(3)
C15 0.126(7) 0.073(5) 0.110(7) -0.001(5) 0.058(5) 0.008(5)
C16 0.187(11) 0.102(7) 0.142(10) -0.059(8) 0.107(9) -0.028(8)
C17 0.158(11) 0.194(14) 0.080(8) -0.056(8) 0.074(8) -0.093(10)
C18 0.109(7) 0.210(12) 0.044(5) -0.013(6) 0.022(4) -0.044(8)
C19 0.069(4) 0.120(6) 0.046(4) 0.017(4) 0.013(3) 0.001(4)
O2 0.036(2) 0.0410(19) 0.036(2) -0.0024(16) 0.0158(16) -0.0059(16)
C20 0.040(3) 0.047(4) 0.028(3) 0.000(3) 0.009(2) 0.001(3)
O3 0.044(2) 0.048(2) 0.055(2) -0.0200(19) 0.0184(18) -0.0081(18)
C21 0.032(3) 0.043(3) 0.025(3) 0.002(2) 0.007(2) -0.002(2)
C22 0.039(3) 0.040(3) 0.025(3) 0.000(2) 0.010(2) 0.003(2)
C23 0.047(3) 0.033(3) 0.027(3) 0.003(2) 0.006(2) -0.003(2)
C24 0.033(3) 0.041(3) 0.033(3) 0.006(3) 0.009(2) -0.002(2)
C25 0.032(3) 0.044(3) 0.030(3) 0.004(2) 0.012(2) 0.003(2)
C26 0.037(3) 0.039(3) 0.027(3) -0.001(2) 0.008(2) 0.006(2)
N1 0.052(3) 0.042(3) 0.037(3) 0.000(2) 0.008(2) -0.005(3)
O4 0.077(3) 0.052(2) 0.043(2) -0.0113(19) 0.022(2) -0.003(2)
O5 0.062(3) 0.054(2) 0.058(3) -0.009(2) 0.011(2) -0.019(2)
N2 0.034(3) 0.060(3) 0.036(3) -0.001(3) 0.012(2) 0.007(3)
O6 0.037(2) 0.068(3) 0.056(2) -0.001(2) 0.0213(18) -0.003(2)
O7 0.052(2) 0.058(3) 0.051(2) -0.013(2) 0.0181(18) 0.009(2)
O8 0.044(2) 0.044(2) 0.035(2) 0.0053(16) 0.0130(16) 0.0054(17)
C27 0.033(3) 0.047(4) 0.060(4) -0.002(3) 0.014(3) -0.002(3)
O9 0.055(2) 0.060(3) 0.062(3) -0.005(2) 0.0110(19) 0.012(2)
C28 0.027(3) 0.044(3) 0.047(4) 0.008(3) 0.004(2) 0.001(2)
C29 0.036(3) 0.048(3) 0.046(4) 0.006(3) 0.008(3) -0.008(3)
C30 0.044(3) 0.053(4) 0.045(4) 0.013(3) 0.005(3) -0.008(3)
C31 0.041(3) 0.066(4) 0.061(4) 0.025(4) 0.002(3) -0.012(3)
C32 0.030(3) 0.052(4) 0.074(5) 0.026(4) 0.004(3) 0.001(3)
C33 0.032(3) 0.051(4) 0.065(4) 0.008(3) 0.012(3) -0.003(3)
N3 0.061(3) 0.075(4) 0.044(3) 0.004(3) 0.008(3) -0.013(3)
O10 0.062(3) 0.071(3) 0.050(3) -0.002(2) 0.011(2) 0.002(2)
O11 0.139(4) 0.099(4) 0.037(3) 0.010(3) 0.005(3) -0.004(3)
N4 0.038(3) 0.073(4) 0.102(5) 0.034(4) 0.006(3) -0.003(3)
O12 0.070(3) 0.123(4) 0.097(4) 0.059(4) 0.006(3) 0.024(3)
O13 0.054(3) 0.052(3) 0.132(5) 0.014(3) -0.006(3) -0.001(2)

loop_
_atom_type_symbol
_atom_type_description
_atom_type_scat_dispersion_real
_atom_type_scat_dispersion_imag
_atom_type_scat_source
C C 0.0033 0.0016 'International Tables Vol C Tables 4.2.6.8 and 6.1.1.4'
H H 0.0000 0.0000 'International Tables Vol C Tables 4.2.6.8 and 6.1.1.4'
N N 0.0061 0.0033 'International Tables Vol C Tables 4.2.6.8 and 6.1.1.4'
O O 0.0106 0.0060 'International Tables Vol C Tables 4.2.6.8 and 6.1.1.4'

loop_
_geom_angle_atom_site_label_1
_geom_angle_atom_site_label_2
_geom_angle_atom_site_label_3
_geom_angle
O8 C1 C2 108.2(4)
O2 C2 C3 109.4(3)
O2 C2 C1 105.1(4)
C3 C2 C1 110.5(4)
C4 C3 C2 124.0(5)
C3 C4 C5 125.4(5)
O1 C5 C6 110.6(4)
O1 C5 C4 109.4(4)
C6 C5 C4 110.2(4)
C11 C6 C7 117.9(5)
C11 C6 C5 122.9(5)
C7 C6 C5 119.1(5)
C8 C7 C6 121.2(6)
C7 C8 C9 120.5(6)
C10 C9 C8 119.5(6)
C9 C10 C11 119.8(6)
C6 C11 C10 121.1(5)
C12 O1 C5 112.9(4)
O1 C12 C13 107.9(5)
O1 C12 C14 111.4(4)
C13 C12 C14 111.6(4)
C15 C14 C19 118.9(6)
C15 C14 C12 121.6(6)
C19 C14 C12 119.4(6)
C14 C15 C16 120.1(9)
C17 C16 C15 117.4(10)
C18 C17 C16 122.6(11)
C17 C18 C19 119.5(11)
C14 C19 C18 121.6(8)
C20 O2 C2 116.5(4)
O3 C20 O2 124.6(5)
O3 C20 C21 122.4(5)
O2 C20 C21 113.0(4)
C26 C21 C22 119.8(4)
C26 C21 C20 116.5(4)
C22 C21 C20 123.6(4)
C23 C22 C21 118.6(4)
C24 C23 C22 122.7(5)
C24 C23 N1 118.1(4)
C22 C23 N1 119.3(5)
C23 C24 C25 117.2(4)
C26 C25 C24 122.6(4)
C26 C25 N2 119.2(4)
C24 C25 N2 118.1(4)
C25 C26 C21 119.1(4)
O4 N1 O5 123.5(4)
O4 N1 C23 118.7(4)
O5 N1 C23 117.8(4)
O6 N2 O7 124.2(4)
O6 N2 C25 118.0(4)
O7 N2 C25 117.8(4)
C27 O8 C1 116.6(4)
O9 C27 O8 123.9(5)
O9 C27 C28 123.5(5)
O8 C27 C28 112.7(5)
C29 C28 C33 120.1(5)
C29 C28 C27 123.1(5)
C33 C28 C27 116.8(5)
C28 C29 C30 119.0(5)
C31 C30 C29 122.2(6)
C31 C30 N3 118.8(5)
C29 C30 N3 119.0(5)
C32 C31 C30 117.3(5)
C31 C32 C33 122.6(5)
C31 C32 N4 119.0(6)
C33 C32 N4 118.5(6)
C32 C33 C28 118.9(5)
O11 N3 O10 124.7(5)
O11 N3 C30 117.4(5)
O10 N3 C30 117.9(5)
O12 N4 O13 125.2(6)
O12 N4 C32 117.4(7)
O13 N4 C32 117.4(6)

loop_
_geom_bond_atom_site_label_1
_geom_bond_atom_site_label_2
_geom_bond_distance
C1 O8 1.450(5)
C1 C2 1.496(6)
C2 O2 1.486(5)
C2 C3 1.490(6)
C3 C4 1.315(6)
C4 C5 1.505(6)
C5 O1 1.445(6)
C5 C6 1.504(7)
C6 C11 1.382(7)
C6 C7 1.385(7)
C7 C8 1.369(7)
C8 C9 1.380(8)
C9 C10 1.371(7)
C10 C11 1.392(7)
O1 C12 1.436(6)
C12 C13 1.495(8)
C12 C14 1.508(7)
C14 C15 1.356(9)
C14 C19 1.375(7)
C15 C16 1.428(13)
C16 C17 1.386(14)
C17 C18 1.311(15)
C18 C19 1.380(10)
O2 C20 1.332(6)
C20 O3 1.210(6)
C20 C21 1.491(7)
C21 C26 1.386(6)
C21 C22 1.396(6)
C22 C23 1.376(6)
C23 C24 1.376(6)
C23 N1 1.463(6)
C24 C25 1.376(6)
C25 C26 1.371(6)
C25 N2 1.474(6)
N1 O4 1.223(5)
N1 O5 1.228(5)
N2 O6 1.224(5)
N2 O7 1.231(5)
O8 C27 1.331(6)
C27 O9 1.215(6)
C27 C28 1.488(7)
C28 C29 1.380(7)
C28 C33 1.384(6)
C29 C30 1.386(7)
C30 C31 1.377(7)
C30 N3 1.462(7)
C31 C32 1.369(8)
C32 C33 1.381(8)
C32 N4 1.478(7)
N3 O11 1.223(5)
N3 O10 1.236(6)
N4 O12 1.220(7)
N4 O13 1.224(7)
